data_4337722
loop_
_publ_author_name
'Paria, Sayantan'
'Chatterjee, Sayanti'
'Paine, Tapan Kanti'

_publ_section_title
;
 Reactivity of an Iron-Oxygen Oxidant Generated upon Oxidative
 Decarboxylation of Biomimetic Iron(II) \a-Hydroxy Acid Complexes.
;
_journal_issue 6
_journal_name_full 'Inorganic chemistry'
_journal_page_first 2810
_journal_page_last 2821
_journal_paper_doi 10.1021/ic402443r
_journal_volume 53
_journal_year 2014
_chemical_formula_sum 'C51 H47 B Fe N6 O4'
_chemical_formula_weight 874.61
_chemical_name_systematic
; 
 ? 
;
_space_group_IT_number 13
_symmetry_cell_setting monoclinic
_symmetry_space_group_name_Hall '-P 2yc'
_symmetry_space_group_name_H-M 'P 1 2/c 1'
_atom_sites_solution_hydrogens geom
_atom_sites_solution_primary direct
_atom_sites_solution_secondary difmap
_audit_creation_method SHELXL-97
_cell_angle_alpha 90.00
_cell_angle_beta 95.267(7)
_cell_angle_gamma 90.00
_cell_formula_units_Z 4
_cell_length_a 17.310(4)
_cell_length_b 9.1759(19)
_cell_length_c 29.294(6)
_cell_measurement_reflns_used 9792
_cell_measurement_temperature 100(2)
_cell_volume 4633.3(17)
_computing_cell_refinement 'Bruker SAINT'
_computing_data_collection 'Bruker APEX2'
_computing_data_reduction 'Bruker SAINT'
_computing_molecular_graphics 'Bruker SHELXTL'
_computing_publication_material 'Bruker SHELXTL'
_computing_structure_refinement 'SHELXL-97 (Sheldrick, 2008)'
_computing_structure_solution 'SHELXS-97 (Sheldrick, 2008)'
_diffrn_ambient_temperature 100(2)
_diffrn_measured_fraction_theta_full 0.961
_diffrn_measured_fraction_theta_max 0.961
_diffrn_measurement_device_type 'Bruker APEX-II CCD'
_diffrn_measurement_method '\f and \w scans'
_diffrn_radiation_monochromator graphite
_diffrn_radiation_source 'fine-focus sealed tube'
_diffrn_radiation_type MoK\a
_diffrn_radiation_wavelength 0.71073
_diffrn_reflns_av_R_equivalents 0.0363
_diffrn_reflns_av_sigmaI/netI 0.0324
_diffrn_reflns_limit_h_max 21
_diffrn_reflns_limit_h_min -21
_diffrn_reflns_limit_k_max 10
_diffrn_reflns_limit_k_min -11
_diffrn_reflns_limit_l_max 36
_diffrn_reflns_limit_l_min -36
_diffrn_reflns_number 40609
_diffrn_reflns_theta_full 26.00
_diffrn_reflns_theta_max 26.00
_diffrn_reflns_theta_min 1.18
_exptl_absorpt_coefficient_mu 0.376
_exptl_absorpt_correction_T_max 0.9705
_exptl_absorpt_correction_T_min 0.9422
_exptl_absorpt_correction_type none
_exptl_crystal_colour white
_exptl_crystal_density_diffrn 1.254
_exptl_crystal_density_method 'not measured'
_exptl_crystal_description block
_exptl_crystal_F_000 1832
_exptl_crystal_size_max 0.16
_exptl_crystal_size_mid 0.12
_exptl_crystal_size_min 0.08
_platon_squeeze_details
;
The unit cell contains two dichloromethane molecules which have been treated
as a diffuse contribution to the overall scattering without 
specific atom positions by SQUEEZE/PLATON.
;
_refine_diff_density_max 2.103
_refine_diff_density_min -0.944
_refine_diff_density_rms 0.132
_refine_ls_extinction_method none
_refine_ls_goodness_of_fit_ref 1.212
_refine_ls_hydrogen_treatment mixed
_refine_ls_matrix_type full
_refine_ls_number_parameters 577
_refine_ls_number_reflns 8759
_refine_ls_number_restraints 0
_refine_ls_restrained_S_all 1.212
_refine_ls_R_factor_all 0.0877
_refine_ls_R_factor_gt 0.0809
_refine_ls_shift/su_max 0.000
_refine_ls_shift/su_mean 0.000
_refine_ls_structure_factor_coef Fsqd
_refine_ls_weighting_details 'calc w=1/[\s^2^(Fo^2^)+(0.0742P)^2^+21.0617P] where P=(Fo^2^+2Fc^2^)/3'
_refine_ls_weighting_scheme calc
_refine_ls_wR_factor_gt 0.2160
_refine_ls_wR_factor_ref 0.2195
_reflns_number_gt 7706
_reflns_number_total 8759
_reflns_threshold_expression >2sigma(I)
_cod_data_source_file ic402443r_si_003.cif
_cod_data_source_block sp201-sr
_cod_depositor_comments
;
The following automatic conversions were performed:

'_symmetry_cell_setting' value 'Monoclinic' changed to 'monoclinic'
according to
/usr/data/users/saulius/crontab/automatic-downloads/current/ACS/lib/dictionaries/cif_core.dic
dictionary named 'cif_core.dic' version 2.4.2 from 2011-04-26.

Automatic conversion script
Id: cif_fix_values 2281 2013-09-26 08:29:07Z andrius 
;
_cod_original_cell_volume 4633.2(17)
_cod_original_sg_symbol_H-M P2/c
_cod_database_code 4337722

loop_
_symmetry_equiv_pos_as_xyz
'x, y, z'
'-x, y, -z+1/2'
'-x, -y, -z'
'x, -y, z-1/2'

loop_
_atom_site_label
_atom_site_type_symbol
_atom_site_fract_x
_atom_site_fract_y
_atom_site_fract_z
_atom_site_U_iso_or_equiv
_atom_site_adp_type
_atom_site_occupancy
_atom_site_symmetry_multiplicity
_atom_site_calc_flag
_atom_site_refinement_flags
Fe1 Fe 0.24468(3) 0.85580(7) 0.10017(2) 0.01663(18) Uani 1 1 d .
N1 N 0.33686(19) 0.8635(4) 0.01882(12) 0.0160(7) Uani 1 1 d .
N2 N 0.33943(19) 0.7926(4) 0.06054(12) 0.0155(7) Uani 1 1 d .
C15 C 0.4122(3) 0.6545(5) 0.14684(16) 0.0263(10) Uani 1 1 d .
H15 H 0.3852 0.7403 0.1513 0.032 Uiso 1 1 calc R
C9 C 0.4007(2) 0.7016(4) 0.06254(15) 0.0164(8) Uani 1 1 d .
C2 C 0.4133(2) 0.8736(4) -0.05009(15) 0.0165(8) Uani 1 1 d .
C3 C 0.3568(2) 0.8915(5) -0.08703(15) 0.0185(9) Uani 1 1 d .
H3 H 0.3060 0.8628 -0.0841 0.022 Uiso 1 1 calc R
C8 C 0.4373(2) 0.7125(5) 0.02160(14) 0.0175(8) Uani 1 1 d .
H8 H 0.4805 0.6608 0.0141 0.021 Uiso 1 1 calc R
C11 C 0.4683(2) 0.4837(5) 0.09730(16) 0.0216(9) Uani 1 1 d .
H11 H 0.4786 0.4543 0.0681 0.026 Uiso 1 1 calc R
C1 C 0.3962(2) 0.8150(4) -0.00515(15) 0.0163(8) Uani 1 1 d .
C7 C 0.4900(2) 0.9124(5) -0.05622(15) 0.0180(8) Uani 1 1 d .
H7 H 0.5286 0.8983 -0.0324 0.022 Uiso 1 1 calc R
C6 C 0.5091(3) 0.9712(5) -0.09704(16) 0.0231(10) Uani 1 1 d .
H6 H 0.5603 0.9963 -0.1005 0.028 Uiso 1 1 calc R
C10 C 0.4265(2) 0.6124(4) 0.10269(15) 0.0177(8) Uani 1 1 d .
C5 C 0.4525(3) 0.9930(5) -0.13297(15) 0.0219(9) Uani 1 1 d .
H5 H 0.4652 1.0348 -0.1602 0.026 Uiso 1 1 calc R
C4 C 0.3760(3) 0.9518(5) -0.12790(16) 0.0232(9) Uani 1 1 d .
H4 H 0.3379 0.9649 -0.1520 0.028 Uiso 1 1 calc R
C12 C 0.4943(3) 0.4000(5) 0.13471(17) 0.0266(10) Uani 1 1 d .
H12 H 0.5221 0.3151 0.1306 0.032 Uiso 1 1 calc R
C13 C 0.4791(3) 0.4416(6) 0.17822(18) 0.0326(11) Uani 1 1 d .
H13 H 0.4964 0.3845 0.2033 0.039 Uiso 1 1 calc R
C14 C 0.4381(3) 0.5685(6) 0.18445(17) 0.0341(12) Uani 1 1 d .
H14 H 0.4278 0.5965 0.2138 0.041 Uiso 1 1 calc R
N3 N 0.28249(19) 1.1046(4) 0.04274(12) 0.0160(7) Uani 1 1 d .
N4 N 0.28004(19) 1.0706(4) 0.08833(12) 0.0166(7) Uani 1 1 d .
C24 C 0.2884(2) 1.1965(5) 0.11177(15) 0.0193(9) Uani 1 1 d .
C17 C 0.2979(2) 1.3312(5) -0.00534(15) 0.0188(9) Uani 1 1 d .
C19 C 0.3585(3) 1.3735(5) -0.07521(16) 0.0249(10) Uani 1 1 d .
H19 H 0.3933 1.3449 -0.0959 0.030 Uiso 1 1 calc R
C22 C 0.2549(2) 1.4599(5) -0.01351(16) 0.0225(9) Uani 1 1 d .
H22 H 0.2204 1.4895 0.0072 0.027 Uiso 1 1 calc R
C16 C 0.2906(2) 1.2521(5) 0.03813(15) 0.0178(9) Uani 1 1 d .
C23 C 0.2934(2) 1.3122(5) 0.08113(15) 0.0196(9) Uani 1 1 d .
H23 H 0.2978 1.4107 0.0885 0.023 Uiso 1 1 calc R
C20 C 0.3158(3) 1.5004(5) -0.08297(17) 0.0278(10) Uani 1 1 d .
H20 H 0.3219 1.5569 -0.1087 0.033 Uiso 1 1 calc R
C26 C 0.3278(3) 1.0920(6) 0.18934(17) 0.0292(10) Uani 1 1 d .
H26 H 0.3416 1.0055 0.1757 0.035 Uiso 1 1 calc R
C21 C 0.2637(3) 1.5427(5) -0.05200(17) 0.0275(10) Uani 1 1 d .
H21 H 0.2346 1.6273 -0.0573 0.033 Uiso 1 1 calc R
C18 C 0.3495(2) 1.2887(5) -0.03668(16) 0.0209(9) Uani 1 1 d .
H18 H 0.3780 1.2033 -0.0318 0.025 Uiso 1 1 calc R
C25 C 0.2965(3) 1.2048(5) 0.16221(16) 0.0241(10) Uani 1 1 d .
C30 C 0.2764(3) 1.3352(6) 0.18351(17) 0.0291(11) Uani 1 1 d .
H30 H 0.2560 1.4127 0.1658 0.035 Uiso 1 1 calc R
C28 C 0.3173(4) 1.2356(7) 0.25714(19) 0.0465(15) Uani 1 1 d .
H28 H 0.3237 1.2453 0.2889 0.056 Uiso 1 1 calc R
C29 C 0.2869(3) 1.3482(7) 0.23052(19) 0.0408(13) Uani 1 1 d .
H29 H 0.2731 1.4344 0.2444 0.049 Uiso 1 1 calc R
C27 C 0.3387(4) 1.1061(7) 0.23656(19) 0.0404(13) Uani 1 1 d .
H27 H 0.3601 1.0300 0.2545 0.048 Uiso 1 1 calc R
N5 N 0.19363(19) 0.9099(4) 0.00298(12) 0.0161(7) Uani 1 1 d .
N6 N 0.17449(19) 0.8253(4) 0.03836(12) 0.0160(7) Uani 1 1 d .
C40 C 0.0731(2) 0.6479(5) 0.05374(14) 0.0185(9) Uani 1 1 d .
C39 C 0.1081(2) 0.7550(5) 0.02407(14) 0.0170(8) Uani 1 1 d .
C32 C 0.1464(2) 0.9669(5) -0.07821(15) 0.0190(9) Uani 1 1 d .
C42 C 0.0876(3) 0.4618(5) 0.11229(17) 0.0289(10) Uani 1 1 d .
H42 H 0.1194 0.4041 0.1322 0.035 Uiso 1 1 calc R
C31 C 0.1394(2) 0.8954(4) -0.03355(14) 0.0164(8) Uani 1 1 d .
C45 C -0.0074(3) 0.6313(5) 0.05171(16) 0.0227(9) Uani 1 1 d .
H45 H -0.0394 0.6867 0.0312 0.027 Uiso 1 1 calc R
C33 C 0.1613(2) 1.1155(5) -0.08180(16) 0.0216(9) Uani 1 1 d .
H33 H 0.1641 1.1741 -0.0558 0.026 Uiso 1 1 calc R
C37 C 0.1397(3) 0.8820(5) -0.11789(16) 0.0239(10) Uani 1 1 d .
H37 H 0.1279 0.7835 -0.1160 0.029 Uiso 1 1 calc R
C43 C 0.0072(3) 0.4488(5) 0.11074(17) 0.0264(10) Uani 1 1 d .
H43 H -0.0149 0.3839 0.1302 0.032 Uiso 1 1 calc R
C41 C 0.1200(2) 0.5613(5) 0.08399(15) 0.0209(9) Uani 1 1 d .
H41 H 0.1736 0.5704 0.0852 0.025 Uiso 1 1 calc R
C38 C 0.0841(2) 0.7974(5) -0.02082(15) 0.0191(9) Uani 1 1 d .
H38 H 0.0399 0.7664 -0.0386 0.023 Uiso 1 1 calc R
C44 C -0.0397(3) 0.5326(5) 0.08027(17) 0.0271(10) Uani 1 1 d .
H44 H -0.0933 0.5226 0.0789 0.033 Uiso 1 1 calc R
C36 C 0.1506(3) 0.9431(6) -0.15987(17) 0.0297(11) Uani 1 1 d .
H36 H 0.1472 0.8852 -0.1860 0.036 Uiso 1 1 calc R
C35 C 0.1667(3) 1.0911(6) -0.16323(17) 0.0298(11) Uani 1 1 d .
H35 H 0.1740 1.1326 -0.1915 0.036 Uiso 1 1 calc R
C34 C 0.1718(3) 1.1757(5) -0.12405(17) 0.0259(10) Uani 1 1 d .
H34 H 0.1825 1.2747 -0.1261 0.031 Uiso 1 1 calc R
B1 B 0.2755(3) 0.9836(5) 0.00600(16) 0.0149(9) Uani 1 1 d .
O1 O 0.23920(17) 0.7655(4) 0.16054(11) 0.0253(7) Uani 1 1 d .
O3 O 0.13819(17) 0.9451(4) 0.12710(11) 0.0235(7) Uani 1 1 d .
O2 O 0.1917(2) 0.7501(5) 0.22835(12) 0.0436(10) Uani 1 1 d .
C47 C 0.1214(2) 0.8996(5) 0.17239(15) 0.0234(10) Uani 1 1 d .
C46 C 0.1890(3) 0.7978(6) 0.18861(16) 0.0267(10) Uani 1 1 d .
C50 C 0.0825(3) 1.0375(6) 0.10155(19) 0.0338(12) Uani 1 1 d .
H50A H 0.0353 0.9842 0.0941 0.051 Uiso 1 1 calc R
H50B H 0.1031 1.0689 0.0738 0.051 Uiso 1 1 calc R
H50C H 0.0720 1.1211 0.1197 0.051 Uiso 1 1 calc R
C49 C 0.0450(3) 0.8133(6) 0.17032(19) 0.0352(12) Uani 1 1 d .
H49A H 0.0025 0.8764 0.1604 0.053 Uiso 1 1 calc R
H49B H 0.0377 0.7757 0.2002 0.053 Uiso 1 1 calc R
H49C H 0.0470 0.7340 0.1491 0.053 Uiso 1 1 calc R
C48 C 0.1190(3) 1.0302(6) 0.20445(19) 0.0362(12) Uani 1 1 d .
H48A H 0.1660 1.0855 0.2039 0.054 Uiso 1 1 calc R
H48B H 0.1142 0.9966 0.2351 0.054 Uiso 1 1 calc R
H48C H 0.0754 1.0907 0.1946 0.054 Uiso 1 1 calc R
C51 C 0.3509(4) 0.3086(7) 0.8062(2) 0.0437(14) Uani 1 1 d .
H53A H 0.3996 0.3560 0.8148 0.065 Uiso 1 1 calc R
H53B H 0.3426 0.2335 0.8281 0.065 Uiso 1 1 calc R
H53C H 0.3097 0.3787 0.8058 0.065 Uiso 1 1 calc R
O4 O 0.3522(3) 0.2497(7) 0.7647(2) 0.0733(16) Uani 1 1 d .
H8A H 0.3100 0.2619 0.7501 0.110 Uiso 1 1 calc R
H1 H 0.280(3) 1.022(5) -0.0266(16) 0.015(11) Uiso 1 1 d .

loop_
_atom_site_aniso_label
_atom_site_aniso_U_11
_atom_site_aniso_U_22
_atom_site_aniso_U_33
_atom_site_aniso_U_23
_atom_site_aniso_U_13
_atom_site_aniso_U_12
Fe1 0.0135(3) 0.0176(3) 0.0194(3) -0.0003(2) 0.0046(2) -0.0019(2)
N1 0.0119(16) 0.0174(17) 0.0192(17) -0.0020(14) 0.0038(13) -0.0014(14)
N2 0.0149(16) 0.0129(16) 0.0193(17) 0.0003(14) 0.0045(13) 0.0000(13)
C15 0.024(2) 0.027(2) 0.028(2) 0.001(2) 0.0064(19) 0.0022(19)
C9 0.0132(18) 0.0108(19) 0.025(2) -0.0026(16) 0.0027(16) -0.0024(15)
C2 0.0139(19) 0.0121(19) 0.024(2) -0.0059(16) 0.0057(16) -0.0027(15)
C3 0.0114(18) 0.018(2) 0.026(2) -0.0062(17) 0.0054(16) 0.0021(16)
C8 0.0124(18) 0.017(2) 0.024(2) -0.0034(17) 0.0041(16) -0.0009(16)
C11 0.020(2) 0.016(2) 0.030(2) -0.0025(18) 0.0045(18) -0.0019(17)
C1 0.0119(18) 0.015(2) 0.023(2) -0.0039(16) 0.0041(16) -0.0015(15)
C7 0.0126(19) 0.017(2) 0.025(2) -0.0029(17) 0.0032(16) -0.0007(16)
C6 0.020(2) 0.019(2) 0.032(2) -0.0046(19) 0.0112(18) -0.0042(17)
C10 0.0125(18) 0.014(2) 0.027(2) 0.0004(17) 0.0029(16) -0.0023(15)
C5 0.024(2) 0.018(2) 0.024(2) 0.0030(18) 0.0100(18) 0.0011(18)
C4 0.024(2) 0.020(2) 0.025(2) -0.0020(18) 0.0037(18) 0.0056(18)
C12 0.023(2) 0.015(2) 0.041(3) 0.006(2) -0.001(2) -0.0019(18)
C13 0.031(3) 0.033(3) 0.034(3) 0.013(2) -0.001(2) 0.001(2)
C14 0.038(3) 0.040(3) 0.026(3) 0.004(2) 0.008(2) 0.006(2)
N3 0.0126(16) 0.0146(17) 0.0214(18) 0.0005(14) 0.0050(13) 0.0008(13)
N4 0.0127(16) 0.0150(17) 0.0227(18) -0.0003(14) 0.0046(14) -0.0023(13)
C24 0.0100(18) 0.022(2) 0.027(2) 0.0008(18) 0.0041(16) 0.0010(16)
C17 0.0154(19) 0.015(2) 0.025(2) 0.0000(17) 0.0001(16) -0.0055(16)
C19 0.021(2) 0.026(2) 0.028(2) 0.0014(19) 0.0062(18) -0.0066(18)
C22 0.015(2) 0.020(2) 0.033(2) -0.0010(19) 0.0046(18) -0.0034(17)
C16 0.0099(18) 0.017(2) 0.027(2) 0.0004(17) 0.0012(16) -0.0035(16)
C23 0.0129(19) 0.016(2) 0.031(2) -0.0048(18) 0.0038(17) -0.0005(16)
C20 0.028(2) 0.027(2) 0.028(2) 0.005(2) 0.0016(19) -0.011(2)
C26 0.031(3) 0.027(3) 0.030(3) -0.001(2) 0.001(2) -0.006(2)
C21 0.024(2) 0.021(2) 0.038(3) 0.002(2) 0.002(2) -0.0028(19)
C18 0.015(2) 0.016(2) 0.032(2) 0.0007(18) 0.0032(17) -0.0039(16)
C25 0.019(2) 0.028(2) 0.025(2) -0.0056(19) 0.0052(17) -0.0050(18)
C30 0.028(2) 0.029(3) 0.031(3) -0.009(2) 0.004(2) -0.005(2)
C28 0.070(4) 0.047(4) 0.022(3) -0.009(2) 0.005(3) -0.013(3)
C29 0.046(3) 0.041(3) 0.036(3) -0.015(3) 0.010(2) -0.009(3)
C27 0.052(3) 0.038(3) 0.031(3) 0.004(2) -0.001(2) -0.009(3)
N5 0.0111(16) 0.0169(17) 0.0207(18) 0.0006(14) 0.0043(13) -0.0023(13)
N6 0.0134(16) 0.0144(17) 0.0213(18) -0.0014(14) 0.0072(13) 0.0002(13)
C40 0.020(2) 0.018(2) 0.019(2) -0.0051(17) 0.0076(16) -0.0054(17)
C39 0.0145(19) 0.0142(19) 0.023(2) -0.0042(17) 0.0051(16) -0.0043(16)
C32 0.0045(17) 0.026(2) 0.026(2) 0.0035(18) 0.0009(15) 0.0022(16)
C42 0.030(2) 0.025(2) 0.032(3) 0.003(2) 0.005(2) -0.002(2)
C31 0.0143(19) 0.0131(19) 0.022(2) -0.0036(16) 0.0038(16) -0.0009(15)
C45 0.019(2) 0.019(2) 0.030(2) -0.0022(19) 0.0023(18) 0.0007(17)
C33 0.0138(19) 0.018(2) 0.032(2) 0.0001(18) -0.0011(17) 0.0023(16)
C37 0.019(2) 0.025(2) 0.028(2) -0.0016(19) 0.0019(18) -0.0026(18)
C43 0.030(2) 0.018(2) 0.033(3) -0.0026(19) 0.012(2) -0.0079(19)
C41 0.0129(19) 0.021(2) 0.030(2) -0.0013(18) 0.0061(17) -0.0013(16)
C38 0.0112(19) 0.020(2) 0.026(2) -0.0029(18) 0.0014(16) -0.0023(16)
C44 0.018(2) 0.027(2) 0.038(3) -0.006(2) 0.0098(19) -0.0093(18)
C36 0.026(2) 0.038(3) 0.024(2) -0.003(2) 0.0009(19) 0.002(2)
C35 0.020(2) 0.038(3) 0.032(3) 0.014(2) 0.0053(19) 0.000(2)
C34 0.019(2) 0.021(2) 0.038(3) 0.007(2) 0.0004(19) -0.0014(18)
B1 0.013(2) 0.011(2) 0.021(2) -0.0004(18) 0.0036(17) -0.0021(17)
O1 0.0186(15) 0.0309(18) 0.0275(17) 0.0054(14) 0.0079(13) 0.0042(13)
O3 0.0156(14) 0.0291(17) 0.0269(17) -0.0007(14) 0.0075(12) 0.0057(13)
O2 0.047(2) 0.060(3) 0.0256(19) 0.0103(18) 0.0124(16) 0.007(2)
C47 0.019(2) 0.033(3) 0.020(2) -0.0048(19) 0.0083(17) -0.0029(19)
C46 0.023(2) 0.034(3) 0.024(2) -0.002(2) 0.0103(18) -0.009(2)
C50 0.025(2) 0.034(3) 0.042(3) 0.000(2) 0.005(2) 0.014(2)
C49 0.025(2) 0.040(3) 0.042(3) -0.012(2) 0.012(2) -0.009(2)
C48 0.032(3) 0.044(3) 0.035(3) -0.012(2) 0.010(2) -0.002(2)
C51 0.042(3) 0.049(4) 0.042(3) 0.005(3) 0.014(3) 0.010(3)
O4 0.055(3) 0.089(4) 0.078(4) -0.020(3) 0.012(3) -0.003(3)

loop_
_atom_type_symbol
_atom_type_description
_atom_type_scat_dispersion_real
_atom_type_scat_dispersion_imag
_atom_type_scat_source
C C 0.0033 0.0016 'International Tables Vol C Tables 4.2.6.8 and 6.1.1.4'
H H 0.0000 0.0000 'International Tables Vol C Tables 4.2.6.8 and 6.1.1.4'
B B 0.0013 0.0007 'International Tables Vol C Tables 4.2.6.8 and 6.1.1.4'
N N 0.0061 0.0033 'International Tables Vol C Tables 4.2.6.8 and 6.1.1.4'
O O 0.0106 0.0060 'International Tables Vol C Tables 4.2.6.8 and 6.1.1.4'
Fe Fe 0.3463 0.8444 'International Tables Vol C Tables 4.2.6.8 and 6.1.1.4'

loop_
_geom_angle_atom_site_label_1
_geom_angle_atom_site_label_2
_geom_angle_atom_site_label_3
_geom_angle
O1 Fe1 N4 125.69(14)
O1 Fe1 N6 130.31(14)
N4 Fe1 N6 97.86(14)
O1 Fe1 N2 118.02(13)
N4 Fe1 N2 85.23(13)
N6 Fe1 N2 84.80(13)
O1 Fe1 O3 74.11(12)
N4 Fe1 O3 88.64(13)
N6 Fe1 O3 85.56(12)
N2 Fe1 O3 167.76(13)
C1 N1 N2 109.6(3)
C1 N1 B1 129.4(4)
N2 N1 B1 120.9(3)
C9 N2 N1 107.0(3)
C9 N2 Fe1 140.5(3)
N1 N2 Fe1 112.5(2)
C14 C15 C10 120.3(4)
C14 C15 H15 119.9
C10 C15 H15 119.9
N2 C9 C8 109.4(4)
N2 C9 C10 124.1(4)
C8 C9 C10 126.5(4)
C3 C2 C7 118.3(4)
C3 C2 C1 123.3(4)
C7 C2 C1 118.5(4)
C4 C3 C2 120.6(4)
C4 C3 H3 119.7
C2 C3 H3 119.7
C1 C8 C9 106.5(4)
C1 C8 H8 126.8
C9 C8 H8 126.8
C12 C11 C10 120.9(4)
C12 C11 H11 119.5
C10 C11 H11 119.5
N1 C1 C8 107.6(4)
N1 C1 C2 124.1(4)
C8 C1 C2 128.3(4)
C6 C7 C2 121.0(4)
C6 C7 H7 119.5
C2 C7 H7 119.5
C7 C6 C5 120.4(4)
C7 C6 H6 119.8
C5 C6 H6 119.8
C15 C10 C11 118.4(4)
C15 C10 C9 121.5(4)
C11 C10 C9 120.1(4)
C6 C5 C4 119.4(4)
C6 C5 H5 120.3
C4 C5 H5 120.3
C3 C4 C5 120.3(4)
C3 C4 H4 119.9
C5 C4 H4 119.9
C11 C12 C13 120.3(5)
C11 C12 H12 119.8
C13 C12 H12 119.8
C12 C13 C14 119.8(5)
C12 C13 H13 120.1
C14 C13 H13 120.1
C13 C14 C15 120.2(5)
C13 C14 H14 119.9
C15 C14 H14 119.9
C16 N3 N4 109.4(3)
C16 N3 B1 130.1(4)
N4 N3 B1 120.4(3)
C24 N4 N3 106.8(3)
C24 N4 Fe1 137.8(3)
N3 N4 Fe1 114.1(3)
N4 C24 C23 109.5(4)
N4 C24 C25 123.6(4)
C23 C24 C25 126.8(4)
C18 C17 C22 118.9(4)
C18 C17 C16 122.7(4)
C22 C17 C16 118.2(4)
C18 C19 C20 120.3(4)
C18 C19 H19 119.8
C20 C19 H19 119.8
C21 C22 C17 120.4(4)
C21 C22 H22 119.8
C17 C22 H22 119.8
N3 C16 C23 107.6(4)
N3 C16 C17 125.9(4)
C23 C16 C17 126.4(4)
C16 C23 C24 106.5(4)
C16 C23 H23 126.7
C24 C23 H23 126.7
C21 C20 C19 119.7(4)
C21 C20 H20 120.2
C19 C20 H20 120.2
C25 C26 C27 120.9(5)
C25 C26 H26 119.6
C27 C26 H26 119.6
C22 C21 C20 120.4(5)
C22 C21 H21 119.8
C20 C21 H21 119.8
C19 C18 C17 120.3(4)
C19 C18 H18 119.9
C17 C18 H18 119.9
C26 C25 C30 118.7(4)
C26 C25 C24 122.2(4)
C30 C25 C24 118.9(4)
C29 C30 C25 120.1(5)
C29 C30 H30 120.0
C25 C30 H30 120.0
C29 C28 C27 119.9(5)
C29 C28 H28 120.0
C27 C28 H28 120.0
C28 C29 C30 120.8(5)
C28 C29 H29 119.6
C30 C29 H29 119.6
C26 C27 C28 119.6(5)
C26 C27 H27 120.2
C28 C27 H27 120.2
C31 N5 N6 110.1(3)
C31 N5 B1 129.8(3)
N6 N5 B1 119.1(3)
C39 N6 N5 107.2(3)
C39 N6 Fe1 137.6(3)
N5 N6 Fe1 114.7(2)
C41 C40 C45 119.0(4)
C41 C40 C39 120.5(4)
C45 C40 C39 120.5(4)
N6 C39 C38 109.3(4)
N6 C39 C40 121.2(4)
C38 C39 C40 129.5(4)
C37 C32 C33 119.0(4)
C37 C32 C31 118.8(4)
C33 C32 C31 122.1(4)
C41 C42 C43 119.6(5)
C41 C42 H42 120.2
C43 C42 H42 120.2
N5 C31 C38 107.1(4)
N5 C31 C32 123.0(4)
C38 C31 C32 129.7(4)
C44 C45 C40 120.1(4)
C44 C45 H45 120.0
C40 C45 H45 120.0
C34 C33 C32 120.0(4)
C34 C33 H33 120.0
C32 C33 H33 120.0
C36 C37 C32 120.5(4)
C36 C37 H37 119.7
C32 C37 H37 119.7
C44 C43 C42 119.9(4)
C44 C43 H43 120.1
C42 C43 H43 120.1
C42 C41 C40 120.8(4)
C42 C41 H41 119.6
C40 C41 H41 119.6
C31 C38 C39 106.2(4)
C31 C38 H38 126.9
C39 C38 H38 126.9
C43 C44 C45 120.6(4)
C43 C44 H44 119.7
C45 C44 H44 119.7
C37 C36 C35 120.3(5)
C37 C36 H36 119.9
C35 C36 H36 119.9
C34 C35 C36 119.2(5)
C34 C35 H35 120.4
C36 C35 H35 120.4
C35 C34 C33 121.0(4)
C35 C34 H34 119.5
C33 C34 H34 119.5
N3 B1 N1 109.5(3)
N3 B1 N5 111.3(3)
N1 B1 N5 107.6(3)
N3 B1 H1 113(3)
N1 B1 H1 111(3)
N5 B1 H1 104(3)
C46 O1 Fe1 124.8(3)
C50 O3 C47 117.7(3)
C50 O3 Fe1 124.6(3)
C47 O3 Fe1 117.5(3)
O3 C47 C48 110.9(4)
O3 C47 C49 110.9(4)
C48 C47 C49 110.9(4)
O3 C47 C46 104.4(3)
C48 C47 C46 110.5(4)
C49 C47 C46 109.0(4)
O2 C46 O1 123.3(5)
O2 C46 C47 117.8(4)
O1 C46 C47 118.9(4)
O3 C50 H50A 109.5
O3 C50 H50B 109.5
H50A C50 H50B 109.5
O3 C50 H50C 109.5
H50A C50 H50C 109.5
H50B C50 H50C 109.5
C47 C49 H49A 109.5
C47 C49 H49B 109.5
H49A C49 H49B 109.5
C47 C49 H49C 109.5
H49A C49 H49C 109.5
H49B C49 H49C 109.5
C47 C48 H48A 109.5
C47 C48 H48B 109.5
H48A C48 H48B 109.5
C47 C48 H48C 109.5
H48A C48 H48C 109.5
H48B C48 H48C 109.5
O4 C51 H53A 109.5
O4 C51 H53B 109.5
H53A C51 H53B 109.5
O4 C51 H53C 109.5
H53A C51 H53C 109.5
H53B C51 H53C 109.5
C51 O4 H8A 109.5

loop_
_geom_bond_atom_site_label_1
_geom_bond_atom_site_label_2
_geom_bond_distance
Fe1 O1 1.963(3)
Fe1 N4 2.102(4)
Fe1 N6 2.105(4)
Fe1 N2 2.173(3)
Fe1 O3 2.227(3)
N1 C1 1.370(5)
N1 N2 1.381(5)
N1 B1 1.553(6)
N2 C9 1.347(5)
C15 C14 1.395(7)
C15 C10 1.394(6)
C15 H15 0.9300
C9 C8 1.409(6)
C9 C10 1.468(6)
C2 C3 1.400(6)
C2 C7 1.403(5)
C2 C1 1.477(6)
C3 C4 1.387(6)
C3 H3 0.9300
C8 C1 1.379(6)
C8 H8 0.9300
C11 C12 1.379(7)
C11 C10 1.402(6)
C11 H11 0.9300
C7 C6 1.379(6)
C7 H7 0.9300
C6 C5 1.385(7)
C6 H6 0.9300
C5 C4 1.397(6)
C5 H5 0.9300
C4 H4 0.9300
C12 C13 1.378(7)
C12 H12 0.9300
C13 C14 1.385(8)
C13 H13 0.9300
C14 H14 0.9300
N3 C16 1.368(6)
N3 N4 1.376(5)
N3 B1 1.543(6)
N4 C24 1.344(6)
C24 C23 1.398(6)
C24 C25 1.473(6)
C17 C18 1.394(6)
C17 C22 1.405(6)
C17 C16 1.481(6)
C19 C18 1.392(6)
C19 C20 1.387(7)
C19 H19 0.9300
C22 C21 1.379(7)
C22 H22 0.9300
C16 C23 1.372(6)
C23 H23 0.9300
C20 C21 1.392(7)
C20 H20 0.9300
C26 C25 1.385(7)
C26 C27 1.385(7)
C26 H26 0.9300
C21 H21 0.9300
C18 H18 0.9300
C25 C30 1.408(7)
C30 C29 1.378(7)
C30 H30 0.9300
C28 C29 1.370(9)
C28 C27 1.398(9)
C28 H28 0.9300
C29 H29 0.9300
C27 H27 0.9300
N5 C31 1.363(5)
N5 N6 1.360(5)
N5 B1 1.565(5)
N6 C39 1.350(5)
C40 C41 1.394(6)
C40 C45 1.398(6)
C40 C39 1.478(6)
C39 C38 1.398(6)
C32 C37 1.395(6)
C32 C33 1.393(6)
C32 C31 1.478(6)
C42 C41 1.386(6)
C42 C43 1.394(7)
C42 H42 0.9300
C31 C38 1.390(6)
C45 C44 1.385(7)
C45 H45 0.9300
C33 C34 1.383(7)
C33 H33 0.9300
C37 C36 1.380(7)
C37 H37 0.9300
C43 C44 1.383(7)
C43 H43 0.9300
C41 H41 0.9300
C38 H38 0.9300
C44 H44 0.9300
C36 C35 1.392(8)
C36 H36 0.9300
C35 C34 1.382(7)
C35 H35 0.9300
C34 H34 0.9300
B1 H1 1.03(5)
O1 C46 1.285(5)
O3 C50 1.441(6)
O3 C47 1.445(5)
O2 C46 1.240(6)
C47 C48 1.525(7)
C47 C49 1.538(6)
C47 C46 1.538(7)
C50 H50A 0.9600
C50 H50B 0.9600
C50 H50C 0.9600
C49 H49A 0.9600
C49 H49B 0.9600
C49 H49C 0.9600
C48 H48A 0.9600
C48 H48B 0.9600
C48 H48C 0.9600
C51 O4 1.332(8)
C51 H53A 0.9600
C51 H53B 0.9600
C51 H53C 0.9600
O4 H8A 0.8200

loop_
_platon_squeeze_void_nr
_platon_squeeze_void_average_x
_platon_squeeze_void_average_y
_platon_squeeze_void_average_z
_platon_squeeze_void_volume
_platon_squeeze_void_count_electrons
_platon_squeeze_void_content
1 0.500 0.031 0.750 10 2 ' '
2 1.000 0.438 0.250 176 73 ' '
3 1.000 0.561 0.750 176 73 ' '
4 0.500 0.969 0.250 10 2 ' '
